data_4109140
loop_
_publ_author_name
'Vadim A. Soloshonok'
'Hisanori Ueki'

_publ_contact_author
; 
   Prof. Soloshonok, Vadim A.  
   Department of Chemistry and Biochemistry
   University of Oklahoma 
   620 Parrington Oval, Room 208
   Norman, OK  73019-3051  USA 
;
_publ_contact_author_email vadim@ou.edu
_publ_contact_author_fax 1(405)3256111
_publ_contact_author_phone 1(405)3258279
_publ_section_title
;
 Design, Synthesis, and Characterization of Binuclear Ni(II) Complexes
 with Inherent Helical Chirality
;
_journal_name_full 'Journal of the American Chemical Society'
_journal_page_first 2426
_journal_page_last 2427
_journal_paper_doi 10.1021/ja0671215
_journal_volume 129
_journal_year 2007
_chemical_absolute_configuration rm
_chemical_formula_moiety 'C50 H46 N6 Ni2 O2, C4 H10 O, C H Cl3'
_chemical_formula_sum 'C55 H57 Cl3 N6 Ni2 O3'
_chemical_formula_weight 1073.84
_chemical_melting_point 574
_chemical_name_systematic
; 
 ? 
;
_space_group_IT_number 19
_symmetry_cell_setting orthorhombic
_symmetry_space_group_name_Hall 'P 2ac 2ab'
_symmetry_space_group_name_H-M 'P 21 21 21'
_atom_sites_solution_hydrogens geom
_atom_sites_solution_primary direct
_atom_sites_solution_secondary difmap
_audit_creation_method SHELXL-97
_cell_angle_alpha 90.00
_cell_angle_beta 90.00
_cell_angle_gamma 90.00
_cell_formula_units_Z 4
_cell_length_a 10.7378(6)
_cell_length_b 11.8070(7)
_cell_length_c 39.466(2)
_cell_measurement_reflns_used 9880
_cell_measurement_temperature 98(2)
_cell_measurement_theta_max 28.31
_cell_measurement_theta_min 2.16
_cell_volume 5003.5(5)
_computing_cell_refinement 'Bruker SMART'
_computing_data_collection 'Bruker SMART'
_computing_data_reduction 'Bruker SAINT'
_computing_molecular_graphics 'Bruker SHELXTL'
_computing_publication_material 'Bruker SHELXTL'
_computing_structure_refinement 'SHELXL-97 (Sheldrick, 1997)'
_computing_structure_solution 'SHELXS-97 (Sheldrick, 1990)'
_diffrn_ambient_temperature 98(2)
_diffrn_measured_fraction_theta_full 0.998
_diffrn_measured_fraction_theta_max 0.985
_diffrn_measurement_device_type 'CCD area detector'
_diffrn_measurement_method 'phi and omega scans'
_diffrn_radiation_monochromator graphite
_diffrn_radiation_source 'fine-focus sealed tube'
_diffrn_radiation_type MoK\a
_diffrn_radiation_wavelength 0.71073
_diffrn_reflns_av_R_equivalents 0.0219
_diffrn_reflns_av_sigmaI/netI 0.0259
_diffrn_reflns_limit_h_max 14
_diffrn_reflns_limit_h_min -14
_diffrn_reflns_limit_k_max 15
_diffrn_reflns_limit_k_min -15
_diffrn_reflns_limit_l_max 52
_diffrn_reflns_limit_l_min -52
_diffrn_reflns_number 57926
_diffrn_reflns_theta_full 26.50
_diffrn_reflns_theta_max 28.35
_diffrn_reflns_theta_min 1.80
_diffrn_standards_decay_% none
_diffrn_standards_interval_count 0
_diffrn_standards_number 0
_exptl_absorpt_coefficient_mu 0.964
_exptl_absorpt_correction_T_max 0.8456
_exptl_absorpt_correction_T_min 0.6876
_exptl_absorpt_correction_type multi-scan
_exptl_absorpt_process_details Bruker(2001)SADABS,BrukerAXSInc.,Madison,WI
_exptl_crystal_colour red
_exptl_crystal_density_diffrn 1.425
_exptl_crystal_description plate
_exptl_crystal_F_000 2240
_exptl_crystal_size_max 0.42
_exptl_crystal_size_mid 0.38
_exptl_crystal_size_min 0.18
_refine_diff_density_max 0.453
_refine_diff_density_min -0.291
_refine_diff_density_rms 0.055
_refine_ls_abs_structure_details 'Flack H D (1983), Acta Cryst. A39, 876-881'
_refine_ls_abs_structure_Flack 0.023(6)
_refine_ls_extinction_method none
_refine_ls_goodness_of_fit_ref 1.083
_refine_ls_hydrogen_treatment constr
_refine_ls_matrix_type full
_refine_ls_number_parameters 624
_refine_ls_number_reflns 12141
_refine_ls_number_restraints 0
_refine_ls_restrained_S_all 1.083
_refine_ls_R_factor_all 0.0282
_refine_ls_R_factor_gt 0.0271
_refine_ls_shift/su_max 0.010
_refine_ls_shift/su_mean 0.000
_refine_ls_structure_factor_coef Fsqd
_refine_ls_weighting_details 'calc w=1/[\s^2^(Fo^2^)+(0.0296P)^2^+2.2176P] where P=(Fo^2^+2Fc^2^)/3'
_refine_ls_weighting_scheme calc
_refine_ls_wR_factor_gt 0.0664
_refine_ls_wR_factor_ref 0.0668
_reflns_number_gt 11839
_reflns_number_total 12141
_reflns_threshold_expression >2sigma(I)
_cod_data_source_file ja0671215si20070122_063031_1.cif
_cod_data_source_block (P)-9
_cod_original_cell_volume 5003.6(5)
_cod_database_code 4109140

loop_
_symmetry_equiv_pos_as_xyz
'x, y, z'
'-x+1/2, -y, z+1/2'
'-x, y+1/2, -z+1/2'
'x+1/2, -y+1/2, -z'

loop_
_atom_site_label
_atom_site_type_symbol
_atom_site_fract_x
_atom_site_fract_y
_atom_site_fract_z
_atom_site_U_iso_or_equiv
_atom_site_adp_type
_atom_site_occupancy
_atom_site_symmetry_multiplicity
_atom_site_calc_flag
_atom_site_refinement_flags
Ni1 Ni 0.266466(16) -0.098676(15) 0.896413(4) 0.01119(4) Uani 1 1 d .
Ni2 Ni 0.247242(17) 0.077398(14) 0.855763(4) 0.01182(4) Uani 1 1 d .
O1 O 0.19144(10) -0.10035(10) 0.99338(3) 0.0178(2) Uani 1 1 d .
O2 O 0.47078(11) 0.33096(10) 0.83385(3) 0.0224(3) Uani 1 1 d .
N1 N 0.17520(12) -0.12690(11) 0.93531(3) 0.0134(3) Uani 1 1 d .
N2 N 0.41392(12) -0.14207(11) 0.92417(3) 0.0137(3) Uani 1 1 d .
N3 N 0.33639(11) -0.05473(10) 0.85415(3) 0.0123(2) Uani 1 1 d .
N4 N 0.13507(12) -0.02208(11) 0.87701(3) 0.0126(3) Uani 1 1 d .
N5 N 0.18081(12) 0.22981(11) 0.86790(3) 0.0146(3) Uani 1 1 d .
N6 N 0.36761(12) 0.15737(11) 0.83203(3) 0.0138(3) Uani 1 1 d .
C1 C -0.14443(14) -0.17264(13) 0.90302(4) 0.0163(3) Uani 1 1 d .
H1A H -0.1961 -0.1482 0.8849 0.020 Uiso 1 1 calc R
C2 C -0.18760(15) -0.25465(14) 0.92521(4) 0.0186(3) Uani 1 1 d .
H2A H -0.2667 -0.2888 0.9217 0.022 Uiso 1 1 calc R
C3 C -0.11446(15) -0.28637(14) 0.95251(4) 0.0191(3) Uani 1 1 d .
H3A H -0.1449 -0.3406 0.9682 0.023 Uiso 1 1 calc R
C4 C 0.00244(15) -0.23985(14) 0.95711(4) 0.0166(3) Uani 1 1 d .
H4A H 0.0509 -0.2619 0.9761 0.020 Uiso 1 1 calc R
C5 C 0.05068(14) -0.16056(13) 0.93407(4) 0.0140(3) Uani 1 1 d .
C6 C 0.23631(14) -0.11270(12) 0.96468(3) 0.0141(3) Uani 1 1 d .
C7 C 0.37734(14) -0.11470(13) 0.96038(4) 0.0143(3) Uani 1 1 d .
H7A H 0.4100 -0.1772 0.9750 0.017 Uiso 1 1 calc R
C8 C 0.44824(15) -0.00716(15) 0.96997(4) 0.0199(3) Uani 1 1 d .
H8A H 0.4637 -0.0034 0.9947 0.024 Uiso 1 1 calc R
H8B H 0.4027 0.0616 0.9627 0.024 Uiso 1 1 calc R
C9 C 0.57011(15) -0.02151(16) 0.95011(4) 0.0202(3) Uani 1 1 d .
H9A H 0.6148 0.0514 0.9477 0.024 Uiso 1 1 calc R
H9B H 0.6257 -0.0776 0.9610 0.024 Uiso 1 1 calc R
C10 C 0.52196(14) -0.06412(14) 0.91606(4) 0.0168(3) Uani 1 1 d .
H10A H 0.4939 0.0000 0.9018 0.020 Uiso 1 1 calc R
H10B H 0.5881 -0.1057 0.9038 0.020 Uiso 1 1 calc R
C11 C 0.45979(14) -0.26289(13) 0.92290(4) 0.0151(3) Uani 1 1 d .
H11A H 0.4797 -0.2821 0.8991 0.018 Uiso 1 1 calc R
H11B H 0.5380 -0.2681 0.9361 0.018 Uiso 1 1 calc R
C12 C 0.36951(15) -0.34969(13) 0.93639(4) 0.0155(3) Uani 1 1 d .
C13 C 0.25977(16) -0.37796(13) 0.91925(4) 0.0187(3) Uani 1 1 d .
H13A H 0.2407 -0.3420 0.8984 0.022 Uiso 1 1 calc R
C14 C 0.17882(16) -0.45765(15) 0.93239(5) 0.0229(4) Uani 1 1 d .
H14A H 0.1043 -0.4756 0.9206 0.027 Uiso 1 1 calc R
C15 C 0.20594(17) -0.51186(14) 0.96288(5) 0.0245(4) Uani 1 1 d .
H15A H 0.1497 -0.5660 0.9720 0.029 Uiso 1 1 calc R
C16 C 0.31524(18) -0.48634(15) 0.97974(5) 0.0257(4) Uani 1 1 d .
H16A H 0.3347 -0.5241 1.0003 0.031 Uiso 1 1 calc R
C17 C 0.39710(15) -0.40564(14) 0.96675(4) 0.0203(3) Uani 1 1 d .
H17A H 0.4719 -0.3886 0.9785 0.024 Uiso 1 1 calc R
C18 C 0.41928(13) -0.08229(12) 0.83238(3) 0.0121(3) Uani 1 1 d .
C19 C 0.47814(14) -0.19649(13) 0.83475(4) 0.0131(3) Uani 1 1 d .
C20 C 0.40141(15) -0.29089(13) 0.83853(4) 0.0155(3) Uani 1 1 d .
H20A H 0.3137 -0.2811 0.8397 0.019 Uiso 1 1 calc R
C21 C 0.45158(16) -0.39912(14) 0.84058(4) 0.0186(3) Uani 1 1 d .
H21A H 0.3983 -0.4629 0.8427 0.022 Uiso 1 1 calc R
C22 C 0.57984(16) -0.41387(14) 0.83953(4) 0.0204(3) Uani 1 1 d .
H22A H 0.6146 -0.4876 0.8412 0.024 Uiso 1 1 calc R
C23 C 0.65697(16) -0.32010(15) 0.83607(4) 0.0210(3) Uani 1 1 d .
H23A H 0.7447 -0.3301 0.8355 0.025 Uiso 1 1 calc R
C24 C 0.60713(15) -0.21199(14) 0.83347(4) 0.0169(3) Uani 1 1 d .
H24A H 0.6607 -0.1485 0.8308 0.020 Uiso 1 1 calc R
C25 C 0.45696(14) -0.00758(13) 0.80386(4) 0.0139(3) Uani 1 1 d .
C26 C 0.51599(15) -0.05356(14) 0.77522(4) 0.0164(3) Uani 1 1 d .
H26A H 0.5323 -0.1326 0.7745 0.020 Uiso 1 1 calc R
C27 C 0.55099(16) 0.01280(15) 0.74804(4) 0.0196(3) Uani 1 1 d .
H27A H 0.5895 -0.0201 0.7287 0.024 Uiso 1 1 calc R
C28 C 0.52881(15) 0.12879(14) 0.74944(4) 0.0195(3) Uani 1 1 d .
H28A H 0.5529 0.1755 0.7310 0.023 Uiso 1 1 calc R
C29 C 0.47206(15) 0.17690(14) 0.77743(4) 0.0172(3) Uani 1 1 d .
H29A H 0.4591 0.2565 0.7781 0.021 Uiso 1 1 calc R
C30 C 0.43352(13) 0.11026(13) 0.80473(4) 0.0134(3) Uani 1 1 d .
C31 C 0.38878(15) 0.26474(13) 0.84300(4) 0.0153(3) Uani 1 1 d .
C32 C 0.29847(14) 0.29757(13) 0.87084(4) 0.0156(3) Uani 1 1 d .
H32A H 0.2785 0.3801 0.8690 0.019 Uiso 1 1 calc R
C33 C 0.34764(16) 0.27170(15) 0.90694(4) 0.0197(3) Uani 1 1 d .
H33A H 0.4210 0.2211 0.9060 0.024 Uiso 1 1 calc R
H33B H 0.3714 0.3425 0.9187 0.024 Uiso 1 1 calc R
C34 C 0.23797(17) 0.21302(13) 0.92530(4) 0.0201(3) Uani 1 1 d .
H34A H 0.2528 0.1306 0.9274 0.024 Uiso 1 1 calc R
H34B H 0.2254 0.2455 0.9482 0.024 Uiso 1 1 calc R
C35 C 0.12656(15) 0.23685(14) 0.90260(4) 0.0175(3) Uani 1 1 d .
H35A H 0.0604 0.1795 0.9059 0.021 Uiso 1 1 calc R
H35B H 0.0917 0.3130 0.9071 0.021 Uiso 1 1 calc R
C36 C 0.09532(15) 0.27087(14) 0.84038(4) 0.0173(3) Uani 1 1 d .
H36A H 0.0162 0.2281 0.8420 0.021 Uiso 1 1 calc R
H36B H 0.1336 0.2524 0.8182 0.021 Uiso 1 1 calc R
C37 C 0.06525(14) 0.39566(14) 0.84083(4) 0.0184(3) Uani 1 1 d .
C38 C 0.13146(16) 0.47032(16) 0.82051(5) 0.0237(4) Uani 1 1 d .
H38A H 0.1963 0.4428 0.8064 0.028 Uiso 1 1 calc R
C39 C 0.10310(18) 0.58585(17) 0.82077(5) 0.0339(4) Uani 1 1 d .
H39A H 0.1470 0.6363 0.8063 0.041 Uiso 1 1 calc R
C40 C 0.0118(2) 0.62654(17) 0.84193(6) 0.0392(5) Uani 1 1 d .
H40A H -0.0051 0.7055 0.8427 0.047 Uiso 1 1 calc R
C41 C -0.0553(2) 0.55290(18) 0.86200(5) 0.0361(5) Uani 1 1 d .
H41A H -0.1188 0.5812 0.8765 0.043 Uiso 1 1 calc R
C42 C -0.03057(16) 0.43793(16) 0.86116(4) 0.0250(4) Uani 1 1 d .
H42A H -0.0790 0.3874 0.8745 0.030 Uiso 1 1 calc R
C43 C 0.01884(14) -0.03962(13) 0.88251(4) 0.0136(3) Uani 1 1 d .
C44 C -0.07811(14) 0.02750(14) 0.86392(4) 0.0167(3) Uani 1 1 d .
C45 C -0.08151(16) 0.02620(15) 0.82868(4) 0.0217(3) Uani 1 1 d .
H45A H -0.0229 -0.0177 0.8163 0.026 Uiso 1 1 calc R
C46 C -0.17159(18) 0.08976(17) 0.81159(5) 0.0315(4) Uani 1 1 d .
H46A H -0.1752 0.0876 0.7876 0.038 Uiso 1 1 calc R
C47 C -0.25555(19) 0.15586(16) 0.82941(6) 0.0367(5) Uani 1 1 d .
H47A H -0.3148 0.2007 0.8176 0.044 Uiso 1 1 calc R
C48 C -0.25290(17) 0.15632(15) 0.86450(5) 0.0329(4) Uani 1 1 d .
H48A H -0.3104 0.2017 0.8768 0.039 Uiso 1 1 calc R
C49 C -0.16654(15) 0.09076(15) 0.88171(5) 0.0238(4) Uani 1 1 d .
H49A H -0.1675 0.0888 0.9058 0.029 Uiso 1 1 calc R
C50 C -0.02568(14) -0.12531(13) 0.90694(4) 0.0142(3) Uani 1 1 d .
Cl1 Cl 0.84374(6) -0.67969(7) 0.95775(2) 0.0698(2) Uani 1 1 d .
Cl2 Cl 0.58500(6) -0.70125(5) 0.977571(15) 0.04553(14) Uani 1 1 d .
Cl3 Cl 0.65239(5) -0.56296(5) 0.919666(14) 0.04239(13) Uani 1 1 d .
C55 C 0.69861(19) -0.60994(19) 0.96016(5) 0.0357(5) Uani 1 1 d .
H55A H 0.7075 -0.5426 0.9753 0.043 Uiso 1 1 calc R
O3 O 0.05921(16) -0.15714(16) 0.77396(4) 0.0477(4) Uani 1 1 d .
C51 C 0.1948(3) -0.0450(4) 0.73803(12) 0.1320(17) Uani 1 1 d .
H51A H 0.2809 -0.0414 0.7298 0.198 Uiso 1 1 calc R
H51B H 0.1726 0.0272 0.7487 0.198 Uiso 1 1 calc R
H51C H 0.1387 -0.0597 0.7189 0.198 Uiso 1 1 calc R
C52 C 0.1832(2) -0.1366(3) 0.76297(7) 0.0503(7) Uani 1 1 d .
H52A H 0.2169 -0.2071 0.7530 0.060 Uiso 1 1 calc R
H52B H 0.2349 -0.1177 0.7830 0.060 Uiso 1 1 calc R
C53 C -0.0148(2) -0.2140(2) 0.75091(5) 0.0368(5) Uani 1 1 d .
H53A H 0.0149 -0.2930 0.7486 0.044 Uiso 1 1 calc R
H53B H -0.0083 -0.1770 0.7285 0.044 Uiso 1 1 calc R
C54 C -0.1475(2) -0.2141(2) 0.76219(6) 0.0456(6) Uani 1 1 d .
H54A H -0.1980 -0.2570 0.7460 0.068 Uiso 1 1 calc R
H54B H -0.1781 -0.1360 0.7634 0.068 Uiso 1 1 calc R
H54C H -0.1536 -0.2494 0.7846 0.068 Uiso 1 1 calc R

loop_
_atom_site_aniso_label
_atom_site_aniso_U_11
_atom_site_aniso_U_22
_atom_site_aniso_U_33
_atom_site_aniso_U_23
_atom_site_aniso_U_13
_atom_site_aniso_U_12
Ni1 0.00969(7) 0.01372(8) 0.01014(7) 0.00095(6) 0.00041(6) 0.00088(7)
Ni2 0.01180(8) 0.01151(7) 0.01215(8) 0.00052(6) 0.00131(7) 0.00110(7)
O1 0.0174(5) 0.0243(6) 0.0119(5) -0.0022(4) -0.0004(4) 0.0017(5)
O2 0.0222(6) 0.0155(5) 0.0294(6) -0.0026(5) 0.0056(5) -0.0050(5)
N1 0.0116(6) 0.0167(6) 0.0120(6) 0.0015(5) -0.0001(5) 0.0012(5)
N2 0.0121(6) 0.0156(6) 0.0132(6) -0.0008(5) 0.0003(5) 0.0003(5)
N3 0.0120(5) 0.0120(5) 0.0128(6) 0.0003(5) -0.0011(5) -0.0010(4)
N4 0.0141(6) 0.0136(6) 0.0101(6) -0.0001(5) -0.0010(5) 0.0010(5)
N5 0.0133(6) 0.0164(6) 0.0141(6) -0.0003(5) 0.0006(5) 0.0022(5)
N6 0.0158(6) 0.0121(6) 0.0134(6) 0.0009(5) 0.0024(5) 0.0004(5)
C1 0.0125(7) 0.0206(7) 0.0159(7) -0.0007(6) -0.0005(5) 0.0016(6)
C2 0.0126(7) 0.0221(8) 0.0211(8) -0.0029(6) 0.0028(6) -0.0022(6)
C3 0.0196(7) 0.0215(8) 0.0161(7) 0.0025(6) 0.0057(6) -0.0019(6)
C4 0.0171(7) 0.0202(7) 0.0126(7) 0.0005(6) 0.0025(6) 0.0008(6)
C5 0.0137(7) 0.0160(7) 0.0123(7) -0.0024(6) 0.0017(5) 0.0014(6)
C6 0.0148(6) 0.0127(6) 0.0148(6) 0.0010(5) 0.0003(5) 0.0017(6)
C7 0.0144(6) 0.0193(7) 0.0093(6) -0.0016(5) -0.0005(5) 0.0019(6)
C8 0.0168(7) 0.0246(8) 0.0183(8) -0.0060(6) -0.0008(6) -0.0009(6)
C9 0.0148(7) 0.0267(8) 0.0192(8) -0.0047(6) -0.0024(6) -0.0032(6)
C10 0.0129(6) 0.0227(8) 0.0148(7) 0.0006(6) -0.0001(5) -0.0025(6)
C11 0.0134(7) 0.0192(7) 0.0127(6) -0.0006(6) -0.0006(5) 0.0032(6)
C12 0.0176(7) 0.0159(7) 0.0132(6) -0.0017(6) 0.0004(6) 0.0037(6)
C13 0.0198(7) 0.0186(7) 0.0178(7) -0.0027(5) -0.0018(6) 0.0013(6)
C14 0.0185(8) 0.0204(8) 0.0297(9) -0.0069(7) 0.0017(7) 0.0001(6)
C15 0.0282(9) 0.0153(7) 0.0301(9) -0.0013(7) 0.0122(7) 0.0001(6)
C16 0.0366(10) 0.0216(8) 0.0189(8) 0.0030(7) 0.0050(7) 0.0047(7)
C17 0.0237(7) 0.0193(8) 0.0178(7) -0.0007(6) -0.0006(6) 0.0049(7)
C18 0.0127(6) 0.0125(7) 0.0112(6) -0.0008(5) -0.0024(5) -0.0025(5)
C19 0.0171(7) 0.0141(7) 0.0082(6) -0.0008(5) 0.0008(5) 0.0021(6)
C20 0.0175(7) 0.0194(7) 0.0097(6) -0.0012(6) 0.0006(5) -0.0004(6)
C21 0.0274(8) 0.0143(7) 0.0143(7) -0.0004(6) 0.0015(6) -0.0026(7)
C22 0.0312(8) 0.0148(7) 0.0153(7) 0.0000(6) -0.0004(6) 0.0074(7)
C23 0.0170(7) 0.0251(8) 0.0208(8) 0.0022(6) 0.0000(6) 0.0062(6)
C24 0.0163(7) 0.0188(7) 0.0156(7) 0.0009(6) 0.0013(6) -0.0016(6)
C25 0.0127(6) 0.0142(7) 0.0147(7) 0.0005(5) -0.0008(5) -0.0007(5)
C26 0.0185(7) 0.0166(7) 0.0142(7) -0.0006(6) 0.0010(6) 0.0010(6)
C27 0.0235(8) 0.0235(8) 0.0119(7) -0.0006(6) 0.0044(6) 0.0026(6)
C28 0.0213(8) 0.0221(8) 0.0152(7) 0.0057(6) 0.0034(6) -0.0001(6)
C29 0.0189(7) 0.0150(7) 0.0177(7) 0.0029(6) 0.0002(6) 0.0004(6)
C30 0.0122(6) 0.0168(7) 0.0111(6) -0.0012(5) 0.0004(5) 0.0002(6)
C31 0.0176(7) 0.0127(7) 0.0157(7) 0.0009(5) -0.0006(6) 0.0010(6)
C32 0.0152(7) 0.0135(7) 0.0180(7) -0.0014(6) -0.0006(6) 0.0008(5)
C33 0.0186(7) 0.0255(8) 0.0150(7) -0.0033(6) -0.0020(6) 0.0025(6)
C34 0.0235(8) 0.0217(7) 0.0152(7) -0.0010(5) -0.0027(6) 0.0007(7)
C35 0.0198(7) 0.0191(8) 0.0137(7) -0.0010(6) 0.0025(6) 0.0026(6)
C36 0.0172(7) 0.0185(8) 0.0163(7) -0.0016(6) -0.0018(6) 0.0022(6)
C37 0.0180(7) 0.0183(7) 0.0189(7) -0.0011(6) -0.0064(6) 0.0030(6)
C38 0.0206(8) 0.0246(8) 0.0259(9) 0.0047(7) -0.0075(7) -0.0007(7)
C39 0.0333(9) 0.0237(9) 0.0447(11) 0.0106(8) -0.0224(8) -0.0084(8)
C40 0.0485(12) 0.0190(9) 0.0500(12) -0.0086(8) -0.0303(10) 0.0137(8)
C41 0.0417(11) 0.0360(10) 0.0307(10) -0.0109(8) -0.0130(8) 0.0226(9)
C42 0.0227(8) 0.0307(9) 0.0216(8) -0.0004(7) -0.0045(6) 0.0102(7)
C43 0.0134(7) 0.0151(7) 0.0123(7) -0.0008(5) -0.0014(5) 0.0019(5)
C44 0.0133(7) 0.0169(7) 0.0199(7) 0.0043(6) -0.0040(6) 0.0000(6)
C45 0.0227(8) 0.0217(8) 0.0208(8) 0.0027(6) -0.0057(6) -0.0049(7)
C46 0.0322(9) 0.0296(9) 0.0327(9) 0.0114(8) -0.0188(7) -0.0109(8)
C47 0.0232(9) 0.0300(9) 0.0571(12) 0.0162(8) -0.0194(9) -0.0039(8)
C48 0.0151(8) 0.0246(8) 0.0590(12) 0.0043(8) -0.0011(8) 0.0054(7)
C49 0.0168(7) 0.0236(8) 0.0309(9) 0.0028(7) 0.0000(6) 0.0019(7)
C50 0.0128(6) 0.0164(7) 0.0136(7) -0.0018(5) 0.0014(5) 0.0009(5)
Cl1 0.0419(3) 0.0905(5) 0.0769(4) -0.0521(4) -0.0219(3) 0.0269(3)
Cl2 0.0583(3) 0.0366(3) 0.0417(3) 0.0047(2) -0.0125(3) -0.0060(3)
Cl3 0.0453(3) 0.0488(3) 0.0331(2) -0.0055(2) 0.0055(2) -0.0037(2)
C55 0.0338(10) 0.0347(10) 0.0386(10) -0.0156(9) -0.0051(8) 0.0036(8)
O3 0.0386(9) 0.0706(11) 0.0338(8) -0.0166(8) -0.0020(7) -0.0125(8)
C51 0.0526(17) 0.150(3) 0.193(4) 0.124(3) -0.054(2) -0.052(2)
C52 0.0297(11) 0.0729(18) 0.0482(13) 0.0031(12) -0.0108(10) -0.0134(11)
C53 0.0317(10) 0.0535(13) 0.0253(9) -0.0033(9) -0.0043(8) -0.0033(10)
C54 0.0356(11) 0.0612(16) 0.0400(12) 0.0044(11) 0.0024(9) -0.0068(11)

loop_
_atom_type_symbol
_atom_type_description
_atom_type_scat_dispersion_real
_atom_type_scat_dispersion_imag
_atom_type_scat_source
C C 0.0033 0.0016 'International Tables Vol C Tables 4.2.6.8 and 6.1.1.4'
H H 0.0000 0.0000 'International Tables Vol C Tables 4.2.6.8 and 6.1.1.4'
N N 0.0061 0.0033 'International Tables Vol C Tables 4.2.6.8 and 6.1.1.4'
O O 0.0106 0.0060 'International Tables Vol C Tables 4.2.6.8 and 6.1.1.4'
Ni Ni 0.3393 1.1124 'International Tables Vol C Tables 4.2.6.8 and 6.1.1.4'
Cl Cl 0.1484 0.1585 'International Tables Vol C Tables 4.2.6.8 and 6.1.1.4'

loop_
_geom_angle_atom_site_label_1
_geom_angle_atom_site_label_2
_geom_angle_atom_site_label_3
_geom_angle
N4 Ni1 N1 91.58(6)
N4 Ni1 N3 78.69(5)
N1 Ni1 N3 170.23(5)
N4 Ni1 N2 164.42(6)
N1 Ni1 N2 85.32(5)
N3 Ni1 N2 103.81(5)
N4 Ni1 Ni2 45.53(4)
N1 Ni1 Ni2 127.27(4)
N3 Ni1 Ni2 44.05(4)
N2 Ni1 Ni2 126.88(4)
N3 Ni2 N6 92.98(6)
N3 Ni2 N4 79.52(5)
N6 Ni2 N4 171.89(6)
N3 Ni2 N5 164.58(5)
N6 Ni2 N5 84.90(6)
N4 Ni2 N5 103.15(5)
N3 Ni2 Ni1 46.20(4)
N6 Ni2 Ni1 130.91(4)
N4 Ni2 Ni1 44.39(4)
N5 Ni2 Ni1 126.44(4)
C6 N1 C5 122.27(13)
C6 N1 Ni1 115.77(10)
C5 N1 Ni1 121.96(10)
C11 N2 C10 108.49(12)
C11 N2 C7 108.48(11)
C10 N2 C7 105.54(11)
C11 N2 Ni1 118.94(9)
C10 N2 Ni1 109.64(9)
C7 N2 Ni1 104.92(9)
C18 N3 Ni2 127.13(11)
C18 N3 Ni1 142.62(11)
Ni2 N3 Ni1 89.75(5)
C43 N4 Ni1 126.52(11)
C43 N4 Ni2 143.06(11)
Ni1 N4 Ni2 90.08(6)
C35 N5 C32 103.19(12)
C35 N5 C36 114.04(12)
C32 N5 C36 113.49(12)
C35 N5 Ni2 114.26(10)
C32 N5 Ni2 101.45(9)
C36 N5 Ni2 109.64(9)
C31 N6 C30 122.00(13)
C31 N6 Ni2 115.51(10)
C30 N6 Ni2 122.49(10)
C2 C1 C50 120.92(14)
C2 C1 H1A 119.5
C50 C1 H1A 119.5
C3 C2 C1 119.40(15)
C3 C2 H2A 120.3
C1 C2 H2A 120.3
C4 C3 C2 120.64(15)
C4 C3 H3A 119.7
C2 C3 H3A 119.7
C3 C4 C5 121.00(14)
C3 C4 H4A 119.5
C5 C4 H4A 119.5
N1 C5 C4 121.38(14)
N1 C5 C50 119.94(14)
C4 C5 C50 118.27(14)
O1 C6 N1 127.86(14)
O1 C6 C7 119.33(13)
N1 C6 C7 112.81(12)
N2 C7 C6 111.44(12)
N2 C7 C8 106.33(12)
C6 C7 C8 117.05(13)
N2 C7 H7A 107.2
C6 C7 H7A 107.2
C8 C7 H7A 107.2
C7 C8 C9 101.93(13)
C7 C8 H8A 111.4
C9 C8 H8A 111.4
C7 C8 H8B 111.4
C9 C8 H8B 111.4
H8A C8 H8B 109.2
C10 C9 C8 101.38(13)
C10 C9 H9A 111.5
C8 C9 H9A 111.5
C10 C9 H9B 111.5
C8 C9 H9B 111.5
H9A C9 H9B 109.3
N2 C10 C9 105.89(12)
N2 C10 H10A 110.6
C9 C10 H10A 110.6
N2 C10 H10B 110.6
C9 C10 H10B 110.6
H10A C10 H10B 108.7
C12 C11 N2 114.88(12)
C12 C11 H11A 108.5
N2 C11 H11A 108.5
C12 C11 H11B 108.5
N2 C11 H11B 108.5
H11A C11 H11B 107.5
C13 C12 C17 118.65(15)
C13 C12 C11 122.20(14)
C17 C12 C11 119.13(14)
C14 C13 C12 120.71(15)
C14 C13 H13A 119.6
C12 C13 H13A 119.6
C13 C14 C15 120.34(16)
C13 C14 H14A 119.8
C15 C14 H14A 119.8
C16 C15 C14 119.54(16)
C16 C15 H15A 120.2
C14 C15 H15A 120.2
C15 C16 C17 120.47(16)
C15 C16 H16A 119.8
C17 C16 H16A 119.8
C16 C17 C12 120.27(16)
C16 C17 H17A 119.9
C12 C17 H17A 119.9
N3 C18 C25 123.17(13)
N3 C18 C19 118.86(13)
C25 C18 C19 117.93(12)
C20 C19 C24 119.00(14)
C20 C19 C18 118.61(13)
C24 C19 C18 122.39(14)
C21 C20 C19 120.83(15)
C21 C20 H20A 119.6
C19 C20 H20A 119.6
C22 C21 C20 119.88(15)
C22 C21 H21A 120.1
C20 C21 H21A 120.1
C21 C22 C23 119.62(15)
C21 C22 H22A 120.2
C23 C22 H22A 120.2
C24 C23 C22 120.68(15)
C24 C23 H23A 119.7
C22 C23 H23A 119.7
C23 C24 C19 119.98(15)
C23 C24 H24A 120.0
C19 C24 H24A 120.0
C26 C25 C30 118.68(14)
C26 C25 C18 120.18(13)
C30 C25 C18 121.13(13)
C27 C26 C25 121.91(15)
C27 C26 H26A 119.0
C25 C26 H26A 119.0
C26 C27 C28 118.76(15)
C26 C27 H27A 120.6
C28 C27 H27A 120.6
C29 C28 C27 120.75(15)
C29 C28 H28A 119.6
C27 C28 H28A 119.6
C28 C29 C30 121.01(15)
C28 C29 H29A 119.5
C30 C29 H29A 119.5
C29 C30 N6 121.20(14)
C29 C30 C25 118.86(14)
N6 C30 C25 119.88(13)
O2 C31 N6 128.20(15)
O2 C31 C32 120.50(14)
N6 C31 C32 111.25(13)
N5 C32 C31 110.26(12)
N5 C32 C33 104.66(12)
C31 C32 C33 113.45(13)
N5 C32 H32A 109.4
C31 C32 H32A 109.4
C33 C32 H32A 109.4
C34 C33 C32 105.05(13)
C34 C33 H33A 110.7
C32 C33 H33A 110.7
C34 C33 H33B 110.7
C32 C33 H33B 110.7
H33A C33 H33B 108.8
C35 C34 C33 103.89(12)
C35 C34 H34A 111.0
C33 C34 H34A 111.0
C35 C34 H34B 111.0
C33 C34 H34B 111.0
H34A C34 H34B 109.0
N5 C35 C34 102.92(12)
N5 C35 H35A 111.2
C34 C35 H35A 111.2
N5 C35 H35B 111.2
C34 C35 H35B 111.2
H35A C35 H35B 109.1
N5 C36 C37 115.93(13)
N5 C36 H36A 108.3
C37 C36 H36A 108.3
N5 C36 H36B 108.3
C37 C36 H36B 108.3
H36A C36 H36B 107.4
C38 C37 C42 118.83(16)
C38 C37 C36 120.26(15)
C42 C37 C36 120.90(15)
C37 C38 C39 120.28(18)
C37 C38 H38A 119.9
C39 C38 H38A 119.9
C40 C39 C38 120.06(19)
C40 C39 H39A 120.0
C38 C39 H39A 120.0
C39 C40 C41 120.08(18)
C39 C40 H40A 120.0
C41 C40 H40A 120.0
C40 C41 C42 120.28(19)
C40 C41 H41A 119.9
C42 C41 H41A 119.9
C41 C42 C37 120.39(18)
C41 C42 H42A 119.8
C37 C42 H42A 119.8
N4 C43 C50 122.38(14)
N4 C43 C44 120.46(14)
C50 C43 C44 117.16(13)
C45 C44 C49 119.37(15)
C45 C44 C43 120.08(15)
C49 C44 C43 120.55(14)
C44 C45 C46 119.63(17)
C44 C45 H45A 120.2
C46 C45 H45A 120.2
C47 C46 C45 120.56(18)
C47 C46 H46A 119.7
C45 C46 H46A 119.7
C46 C47 C48 119.78(17)
C46 C47 H47A 120.1
C48 C47 H47A 120.1
C47 C48 C49 120.10(18)
C47 C48 H48A 119.9
C49 C48 H48A 119.9
C48 C49 C44 120.46(17)
C48 C49 H49A 119.8
C44 C49 H49A 119.8
C1 C50 C5 119.66(14)
C1 C50 C43 119.73(14)
C5 C50 C43 120.61(14)
Cl3 C55 Cl1 110.28(12)
Cl3 C55 Cl2 110.50(11)
Cl1 C55 Cl2 110.23(12)
Cl3 C55 H55A 108.6
Cl1 C55 H55A 108.6
Cl2 C55 H55A 108.6
C53 O3 C52 114.87(18)
C52 C51 H51A 109.5
C52 C51 H51B 109.5
H51A C51 H51B 109.5
C52 C51 H51C 109.5
H51A C51 H51C 109.5
H51B C51 H51C 109.5
O3 C52 C51 114.2(2)
O3 C52 H52A 108.7
C51 C52 H52A 108.7
O3 C52 H52B 108.7
C51 C52 H52B 108.7
H52A C52 H52B 107.6
O3 C53 C54 110.67(19)
O3 C53 H53A 109.5
C54 C53 H53A 109.5
O3 C53 H53B 109.5
C54 C53 H53B 109.5
H53A C53 H53B 108.1
C53 C54 H54A 109.5
C53 C54 H54B 109.5
H54A C54 H54B 109.5
C53 C54 H54C 109.5
H54A C54 H54C 109.5
H54B C54 H54C 109.5

loop_
_geom_bond_atom_site_label_1
_geom_bond_atom_site_label_2
_geom_bond_distance
Ni1 N4 1.8425(13)
Ni1 N1 1.8514(13)
Ni1 N3 1.9012(13)
Ni1 N2 1.9924(13)
Ni1 Ni2 2.6341(3)
Ni2 N3 1.8315(12)
Ni2 N6 1.8546(13)
Ni2 N4 1.8798(13)
Ni2 N5 1.9942(13)
O1 C6 1.2395(17)
O2 C31 1.232(2)
N1 C6 1.3426(19)
N1 C5 1.396(2)
N2 C11 1.510(2)
N2 C10 1.515(2)
N2 C7 1.5170(19)
N3 C18 1.2792(19)
N4 C43 1.284(2)
N5 C35 1.4907(19)
N5 C32 1.500(2)
N5 C36 1.502(2)
N6 C31 1.359(2)
N6 C30 1.4039(19)
C1 C2 1.385(2)
C1 C50 1.401(2)
C1 H1A 0.9500
C2 C3 1.385(2)
C2 H2A 0.9500
C3 C4 1.382(2)
C3 H3A 0.9500
C4 C5 1.404(2)
C4 H4A 0.9500
C5 C50 1.412(2)
C6 C7 1.524(2)
C7 C8 1.528(2)
C7 H7A 1.0000
C8 C9 1.535(2)
C8 H8A 0.9900
C8 H8B 0.9900
C9 C10 1.525(2)
C9 H9A 0.9900
C9 H9B 0.9900
C10 H10A 0.9900
C10 H10B 0.9900
C11 C12 1.508(2)
C11 H11A 0.9900
C11 H11B 0.9900
C12 C13 1.399(2)
C12 C17 1.400(2)
C13 C14 1.382(2)
C13 H13A 0.9500
C14 C15 1.394(3)
C14 H14A 0.9500
C15 C16 1.383(3)
C15 H15A 0.9500
C16 C17 1.394(2)
C16 H16A 0.9500
C17 H17A 0.9500
C18 C25 1.486(2)
C18 C19 1.492(2)
C19 C20 1.394(2)
C19 C24 1.398(2)
C20 C21 1.389(2)
C20 H20A 0.9500
C21 C22 1.389(2)
C21 H21A 0.9500
C22 C23 1.389(2)
C22 H22A 0.9500
C23 C24 1.388(2)
C23 H23A 0.9500
C24 H24A 0.9500
C25 C26 1.405(2)
C25 C30 1.414(2)
C26 C27 1.381(2)
C26 H26A 0.9500
C27 C28 1.391(2)
C27 H27A 0.9500
C28 C29 1.384(2)
C28 H28A 0.9500
C29 C30 1.397(2)
C29 H29A 0.9500
C31 C32 1.516(2)
C32 C33 1.550(2)
C32 H32A 1.0000
C33 C34 1.547(2)
C33 H33A 0.9900
C33 H33B 0.9900
C34 C35 1.521(2)
C34 H34A 0.9900
C34 H34B 0.9900
C35 H35A 0.9900
C35 H35B 0.9900
C36 C37 1.508(2)
C36 H36A 0.9900
C36 H36B 0.9900
C37 C38 1.388(2)
C37 C42 1.397(2)
C38 C39 1.398(3)
C38 H38A 0.9500
C39 C40 1.375(3)
C39 H39A 0.9500
C40 C41 1.379(3)
C40 H40A 0.9500
C41 C42 1.384(3)
C41 H41A 0.9500
C42 H42A 0.9500
C43 C50 1.477(2)
C43 C44 1.500(2)
C44 C45 1.391(2)
C44 C49 1.397(2)
C45 C46 1.398(2)
C45 H45A 0.9500
C46 C47 1.384(3)
C46 H46A 0.9500
C47 C48 1.385(3)
C47 H47A 0.9500
C48 C49 1.386(2)
C48 H48A 0.9500
C49 H49A 0.9500
Cl1 C55 1.765(2)
Cl2 C55 1.767(2)
Cl3 C55 1.763(2)
C55 H55A 1.0000
O3 C53 1.382(3)
O3 C52 1.421(3)
C51 C52 1.467(4)
C51 H51A 0.9800
C51 H51B 0.9800
C51 H51C 0.9800
C52 H52A 0.9900
C52 H52B 0.9900
C53 C54 1.493(3)
C53 H53A 0.9900
C53 H53B 0.9900
C54 H54A 0.9800
C54 H54B 0.9800
C54 H54C 0.9800

loop_
_geom_torsion_atom_site_label_1
_geom_torsion_atom_site_label_2
_geom_torsion_atom_site_label_3
_geom_torsion_atom_site_label_4
_geom_torsion
N4 Ni1 Ni2 N3 -128.28(8)
N1 Ni1 Ni2 N3 -173.98(7)
N2 Ni1 Ni2 N3 69.73(7)
N4 Ni1 Ni2 N6 -170.91(8)
N1 Ni1 Ni2 N6 143.38(7)
N3 Ni1 Ni2 N6 -42.64(7)
N2 Ni1 Ni2 N6 27.10(7)
N1 Ni1 Ni2 N4 -45.71(7)
N3 Ni1 Ni2 N4 128.28(8)
N2 Ni1 Ni2 N4 -161.99(7)
N4 Ni1 Ni2 N5 69.52(7)
N1 Ni1 Ni2 N5 23.81(7)
N3 Ni1 Ni2 N5 -162.21(7)
N2 Ni1 Ni2 N5 -92.48(7)
N4 Ni1 N1 C6 -137.14(11)
N2 Ni1 N1 C6 27.57(11)
Ni2 Ni1 N1 C6 -106.41(10)
N4 Ni1 N1 C5 42.73(12)
N2 Ni1 N1 C5 -152.56(12)
Ni2 Ni1 N1 C5 73.46(13)
N4 Ni1 N2 C11 173.61(17)
N1 Ni1 N2 C11 94.57(11)
N3 Ni1 N2 C11 -88.95(11)
Ni2 Ni1 N2 C11 -131.14(9)
N4 Ni1 N2 C10 -60.8(2)
N1 Ni1 N2 C10 -139.83(10)
N3 Ni1 N2 C10 36.65(10)
Ni2 Ni1 N2 C10 -5.54(11)
N4 Ni1 N2 C7 52.1(2)
N1 Ni1 N2 C7 -26.90(9)
N3 Ni1 N2 C7 149.58(9)
Ni2 Ni1 N2 C7 107.38(9)
N6 Ni2 N3 C18 -24.24(13)
N4 Ni2 N3 C18 152.65(13)
N5 Ni2 N3 C18 -105.8(2)
Ni1 Ni2 N3 C18 -173.40(15)
N6 Ni2 N3 Ni1 149.16(5)
N4 Ni2 N3 Ni1 -33.95(5)
N5 Ni2 N3 Ni1 67.6(2)
N4 Ni1 N3 C18 -153.84(18)
N2 Ni1 N3 C18 41.92(18)
Ni2 Ni1 N3 C18 171.3(2)
N4 Ni1 N3 Ni2 34.84(5)
N1 Ni1 N4 C43 -29.34(14)
N3 Ni1 N4 C43 151.57(14)
N2 Ni1 N4 C43 -107.5(2)
Ni2 Ni1 N4 C43 -174.61(16)
N1 Ni1 N4 Ni2 145.26(5)
N3 Ni1 N4 Ni2 -33.82(5)
N2 Ni1 N4 Ni2 67.1(2)
N3 Ni2 N4 C43 -152.03(19)
N5 Ni2 N4 C43 43.49(19)
Ni1 Ni2 N4 C43 172.8(2)
N3 Ni2 N4 Ni1 35.19(5)
N5 Ni2 N4 Ni1 -129.29(5)
N3 Ni2 N5 C35 -62.4(2)
N6 Ni2 N5 C35 -145.07(11)
N4 Ni2 N5 C35 35.93(11)
Ni1 Ni2 N5 C35 -6.36(12)
N3 Ni2 N5 C32 47.9(2)
N6 Ni2 N5 C32 -34.78(9)
N4 Ni2 N5 C32 146.22(9)
Ni1 Ni2 N5 C32 103.93(8)
N3 Ni2 N5 C36 168.18(18)
N6 Ni2 N5 C36 85.49(10)
N4 Ni2 N5 C36 -93.51(10)
Ni1 Ni2 N5 C36 -135.80(8)
N3 Ni2 N6 C31 -140.55(11)
N5 Ni2 N6 C31 24.14(11)
Ni1 Ni2 N6 C31 -111.24(10)
N3 Ni2 N6 C30 38.90(12)
N5 Ni2 N6 C30 -156.41(12)
Ni1 Ni2 N6 C30 68.21(13)
C50 C1 C2 C3 3.0(2)
C1 C2 C3 C4 -2.2(2)
C2 C3 C4 C5 -0.8(2)
C6 N1 C5 C4 -37.4(2)
Ni1 N1 C5 C4 142.75(13)
C6 N1 C5 C50 150.19(14)
Ni1 N1 C5 C50 -29.67(19)
C3 C4 C5 N1 -169.52(15)
C3 C4 C5 C50 3.0(2)
C5 N1 C6 O1 -18.1(2)
Ni1 N1 C6 O1 161.79(13)
C5 N1 C6 C7 160.93(13)
Ni1 N1 C6 C7 -19.20(16)
C11 N2 C7 C6 -104.87(14)
C10 N2 C7 C6 139.03(12)
Ni1 N2 C7 C6 23.23(14)
C11 N2 C7 C8 126.51(13)
C10 N2 C7 C8 10.41(15)
Ni1 N2 C7 C8 -105.38(11)
O1 C6 C7 N2 174.38(13)
N1 C6 C7 N2 -4.71(17)
O1 C6 C7 C8 -62.96(19)
N1 C6 C7 C8 117.94(15)
N2 C7 C8 C9 -33.44(15)
C6 C7 C8 C9 -158.69(13)
C7 C8 C9 C10 42.97(16)
C11 N2 C10 C9 -99.05(14)
C7 N2 C10 C9 17.05(15)
Ni1 N2 C10 C9 129.56(11)
C8 C9 C10 N2 -37.53(16)
C10 N2 C11 C12 169.66(12)
C7 N2 C11 C12 55.48(16)
Ni1 N2 C11 C12 -64.19(15)
N2 C11 C12 C13 70.39(19)
N2 C11 C12 C17 -110.82(16)
C17 C12 C13 C14 1.4(2)
C11 C12 C13 C14 -179.78(15)
C12 C13 C14 C15 -0.5(2)
C13 C14 C15 C16 -0.8(3)
C14 C15 C16 C17 1.1(3)
C15 C16 C17 C12 -0.1(3)
C13 C12 C17 C16 -1.1(2)
C11 C12 C17 C16 -179.94(15)
Ni2 N3 C18 C25 -0.1(2)
Ni1 N3 C18 C25 -169.16(12)
Ni2 N3 C18 C19 -177.70(10)
Ni1 N3 C18 C19 13.2(2)
N3 C18 C19 C20 48.35(19)
C25 C18 C19 C20 -129.39(14)
N3 C18 C19 C24 -131.32(15)
C25 C18 C19 C24 50.93(19)
C24 C19 C20 C21 -0.8(2)
C18 C19 C20 C21 179.48(13)
C19 C20 C21 C22 1.3(2)
C20 C21 C22 C23 -0.7(2)
C21 C22 C23 C24 -0.3(2)
C22 C23 C24 C19 0.8(2)
C20 C19 C24 C23 -0.2(2)
C18 C19 C24 C23 179.47(14)
N3 C18 C25 C26 -159.44(15)
C19 C18 C25 C26 18.2(2)
N3 C18 C25 C30 20.0(2)
C19 C18 C25 C30 -162.35(14)
C30 C25 C26 C27 -0.3(2)
C18 C25 C26 C27 179.18(15)
C25 C26 C27 C28 1.1(3)
C26 C27 C28 C29 -0.4(3)
C27 C28 C29 C30 -1.2(3)
C28 C29 C30 N6 -175.16(15)
C28 C29 C30 C25 2.0(2)
C31 N6 C30 C29 -33.7(2)
Ni2 N6 C30 C29 146.92(12)
C31 N6 C30 C25 149.23(15)
Ni2 N6 C30 C25 -30.19(19)
C26 C25 C30 C29 -1.3(2)
C18 C25 C30 C29 179.29(14)
C26 C25 C30 N6 175.93(14)
C18 C25 C30 N6 -3.5(2)
C30 N6 C31 O2 -7.0(3)
Ni2 N6 C31 O2 172.50(14)
C30 N6 C31 C32 175.49(13)
Ni2 N6 C31 C32 -5.05(16)
C35 N5 C32 C31 158.74(12)
C36 N5 C32 C31 -77.33(15)
Ni2 N5 C32 C31 40.18(13)
C35 N5 C32 C33 36.39(14)
C36 N5 C32 C33 160.32(12)
Ni2 N5 C32 C33 -82.17(11)
O2 C31 C32 N5 156.68(14)
N6 C31 C32 N5 -25.55(17)
O2 C31 C32 C33 -86.31(19)
N6 C31 C32 C33 91.46(16)
N5 C32 C33 C34 -13.17(16)
C31 C32 C33 C34 -133.42(14)
C32 C33 C34 C35 -14.33(16)
C32 N5 C35 C34 -45.89(14)
C36 N5 C35 C34 -169.45(12)
Ni2 N5 C35 C34 63.34(13)
C33 C34 C35 N5 36.89(16)
C35 N5 C36 C37 66.52(18)
C32 N5 C36 C37 -51.28(18)
Ni2 N5 C36 C37 -163.92(11)
N5 C36 C37 C38 96.60(18)
N5 C36 C37 C42 -84.47(19)
C42 C37 C38 C39 0.7(2)
C36 C37 C38 C39 179.60(16)
C37 C38 C39 C40 1.9(3)
C38 C39 C40 C41 -2.5(3)
C39 C40 C41 C42 0.5(3)
C40 C41 C42 C37 2.1(3)
C38 C37 C42 C41 -2.6(2)
C36 C37 C42 C41 178.42(16)
Ni1 N4 C43 C50 1.8(2)
Ni2 N4 C43 C50 -169.18(12)
Ni1 N4 C43 C44 -178.10(11)
Ni2 N4 C43 C44 10.9(3)
N4 C43 C44 C45 58.0(2)
C50 C43 C44 C45 -121.97(16)
N4 C43 C44 C49 -122.77(17)
C50 C43 C44 C49 57.3(2)
C49 C44 C45 C46 1.2(3)
C43 C44 C45 C46 -179.48(16)
C44 C45 C46 C47 1.4(3)
C45 C46 C47 C48 -2.0(3)
C46 C47 C48 C49 -0.1(3)
C47 C48 C49 C44 2.7(3)
C45 C44 C49 C48 -3.3(3)
C43 C44 C49 C48 177.40(16)
C2 C1 C50 C5 -0.7(2)
C2 C1 C50 C43 178.81(15)
N1 C5 C50 C1 170.43(14)
C4 C5 C50 C1 -2.2(2)
N1 C5 C50 C43 -9.1(2)
C4 C5 C50 C43 178.22(14)
N4 C43 C50 C1 -155.12(15)
C44 C43 C50 C1 24.8(2)
N4 C43 C50 C5 24.4(2)
C44 C43 C50 C5 -155.63(14)
C53 O3 C52 C51 75.5(4)
C52 O3 C53 C54 -170.4(2)
